data_4102147
loop_
_publ_author_name
'Dmitry Shabashov'
'Olafs Daugulis'

_publ_section_title
;
 Auxiliary-Assisted Palladium-Catalyzed Arylation and Alkylation of sp2
 and sp3 Carbon-Hydrogen Bonds
;
_journal_name_full 'Journal of the American Chemical Society'
_journal_page_first 3965
_journal_page_last 3972
_journal_paper_doi 10.1021/ja910900p
_journal_volume 132
_journal_year 2010
_chemical_formula_moiety 'C19 H23 Br2 N3 O Pd, C H2 Cl2'
_chemical_formula_sum 'C20 H25 Br2 Cl2 N3 O Pd'
_chemical_formula_weight 660.55
_chemical_name_systematic
; 
 ? 
;
_space_group_IT_number 2
_symmetry_cell_setting triclinic
_symmetry_space_group_name_Hall '-P 1'
_symmetry_space_group_name_H-M 'P -1'
_atom_sites_solution_hydrogens geom
_atom_sites_solution_primary direct
_atom_sites_solution_secondary difmap
_audit_creation_method SHELXL-97
_cell_angle_alpha 94.143(1)
_cell_angle_beta 96.995(1)
_cell_angle_gamma 96.737(1)
_cell_formula_units_Z 2
_cell_length_a 9.9480(9)
_cell_length_b 10.5972(9)
_cell_length_c 11.8562(10)
_cell_measurement_reflns_used 4193
_cell_measurement_temperature 223(2)
_cell_measurement_theta_max 25.07
_cell_measurement_theta_min 1.74
_cell_volume 1227.27(18)
_computing_cell_refinement 'SAINT v7.12A (Bruker-Nonius, 2004)'
_computing_data_collection 'APEX2 v1.0-27 (Bruker-Nonius, 2005)'
_computing_data_reduction 'SAINT v7.12A (Bruker-Nonius, 2004)'
_computing_structure_refinement 'SHELXL v6.12 (G.M. Sheldrick, 2001)'
_computing_structure_solution 'SHELXS v6.12 (G.M. Sheldrick, 2001)'
_diffrn_ambient_temperature 223(2)
_diffrn_detector_area_resol_mean 4K
_diffrn_measured_fraction_theta_full 0.982
_diffrn_measured_fraction_theta_max 0.982
_diffrn_measurement_device_type 'Bruker-Nonius APEX II CCD'
_diffrn_measurement_method CCD
_diffrn_radiation_monochromator graphite
_diffrn_radiation_source 'fine-focus sealed tube'
_diffrn_radiation_type MoK\a
_diffrn_radiation_wavelength 0.71073
_diffrn_reflns_av_R_equivalents 0.0332
_diffrn_reflns_av_sigmaI/netI 0.0151
_diffrn_reflns_limit_h_max 11
_diffrn_reflns_limit_h_min -11
_diffrn_reflns_limit_k_max 12
_diffrn_reflns_limit_k_min -12
_diffrn_reflns_limit_l_max 14
_diffrn_reflns_limit_l_min 0
_diffrn_reflns_number 6222
_diffrn_reflns_theta_full 25.07
_diffrn_reflns_theta_max 25.07
_diffrn_reflns_theta_min 1.74
_diffrn_standards_decay_% 0.0
_exptl_absorpt_coefficient_mu 4.246
_exptl_absorpt_correction_T_max 0.9901
_exptl_absorpt_correction_T_min 0.5997
_exptl_absorpt_correction_type empirical
_exptl_crystal_colour 'Very dark green'
_exptl_crystal_density_diffrn 1.788
_exptl_crystal_density_method 'not measured'
_exptl_crystal_description block
_exptl_crystal_F_000 648
_exptl_crystal_size_max 0.45
_exptl_crystal_size_mid 0.40
_exptl_crystal_size_min 0.30
_refine_diff_density_max 2.231
_refine_diff_density_min -0.691
_refine_diff_density_rms 0.084
_refine_ls_extinction_method none
_refine_ls_goodness_of_fit_ref 1.008
_refine_ls_hydrogen_treatment noref
_refine_ls_matrix_type full
_refine_ls_number_parameters 262
_refine_ls_number_reflns 4279
_refine_ls_number_restraints 0
_refine_ls_restrained_S_all 1.008
_refine_ls_R_factor_all 0.0337
_refine_ls_R_factor_gt 0.0286
_refine_ls_shift/su_max 0.014
_refine_ls_shift/su_mean 0.002
_refine_ls_structure_factor_coef Fsqd
_refine_ls_weighting_details 'calc w=1/[\s^2^(Fo^2^)+(0.0464P)^2^+2.0551P] where P=(Fo^2^+2Fc^2^)/3'
_refine_ls_weighting_scheme calc
_refine_ls_wR_factor_gt 0.0786
_refine_ls_wR_factor_ref 0.0822
_reflns_number_gt 3477
_reflns_number_total 4279
_reflns_threshold_expression >4sigma(I)
_cod_data_source_file ja910900p_si_002.cif
_cod_data_source_block k1161
_cod_database_code 4102147

loop_
_symmetry_equiv_pos_as_xyz
'x, y, z'
'-x, -y, -z'

loop_
_atom_site_label
_atom_site_type_symbol
_atom_site_fract_x
_atom_site_fract_y
_atom_site_fract_z
_atom_site_U_iso_or_equiv
_atom_site_adp_type
_atom_site_occupancy
_atom_site_symmetry_multiplicity
_atom_site_calc_flag
_atom_site_refinement_flags
_atom_site_disorder_assembly
_atom_site_disorder_group
Pd Pd 0.51295(2) 0.81789(2) 0.25208(2) 0.02374(9) Uani 1 1 d . . .
Br1 Br 0.33366(4) 0.64064(4) 0.18858(3) 0.03832(12) Uani 1 1 d . . .
Br2 Br 0.68577(4) 1.00420(4) 0.31579(3) 0.03894(12) Uani 1 1 d . . .
O1 O 0.7901(3) 0.6433(3) 0.0934(3) 0.0588(9) Uani 1 1 d . . .
N1 N 0.5461(3) 0.7462(3) 0.4189(2) 0.0291(6) Uani 1 1 d . . .
N2 N 0.6569(3) 0.7094(3) 0.2246(2) 0.0310(7) Uani 1 1 d . . .
N3 N 0.2559(3) 0.9491(3) 0.2903(3) 0.0327(7) Uani 1 1 d . . .
C1 C 0.4886(4) 0.7678(4) 0.5113(3) 0.0375(9) Uani 1 1 d . . .
H1 H 0.4238 0.8257 0.5101 0.045 Uiso 1 1 calc R . .
C2 C 0.5191(4) 0.7086(4) 0.6111(3) 0.0429(10) Uani 1 1 d . . .
H2 H 0.4768 0.7274 0.6760 0.051 Uiso 1 1 calc R . .
C3 C 0.6107(4) 0.6239(4) 0.6127(3) 0.0439(10) Uani 1 1 d . . .
H3 H 0.6309 0.5821 0.6788 0.053 Uiso 1 1 calc R . .
C4 C 0.6766(4) 0.5971(4) 0.5162(3) 0.0349(8) Uani 1 1 d . . .
C5 C 0.7731(4) 0.5101(4) 0.5118(4) 0.0462(10) Uani 1 1 d . . .
H5 H 0.7975 0.4655 0.5754 0.055 Uiso 1 1 calc R . .
C6 C 0.8302(4) 0.4915(4) 0.4149(4) 0.0510(11) Uani 1 1 d . . .
H6 H 0.8948 0.4337 0.4129 0.061 Uiso 1 1 calc R . .
C7 C 0.7966(4) 0.5555(4) 0.3165(4) 0.0434(10) Uani 1 1 d . . .
H7 H 0.8384 0.5394 0.2509 0.052 Uiso 1 1 calc R . .
C8 C 0.7019(3) 0.6422(3) 0.3167(3) 0.0308(8) Uani 1 1 d . . .
C9 C 0.6404(3) 0.6617(3) 0.4182(3) 0.0295(7) Uani 1 1 d . . .
C10 C 0.6979(4) 0.7026(4) 0.1195(3) 0.0374(9) Uani 1 1 d . . .
C11 C 0.6151(4) 0.7724(4) 0.0310(3) 0.0365(8) Uani 1 1 d . . .
C12 C 0.5207(4) 0.8573(3) 0.0842(3) 0.0313(8) Uani 1 1 d . . .
H12A H 0.4289 0.8409 0.0413 0.038 Uiso 1 1 calc R . .
H12B H 0.5553 0.9473 0.0813 0.038 Uiso 1 1 calc R . .
C13 C 0.5327(5) 0.6696(5) -0.0555(4) 0.0544(12) Uani 1 1 d . . .
H13A H 0.4691 0.6166 -0.0176 0.082 Uiso 1 1 calc R . .
H13B H 0.5941 0.6173 -0.0885 0.082 Uiso 1 1 calc R . .
H13C H 0.4825 0.7097 -0.1154 0.082 Uiso 1 1 calc R . .
C14 C 0.7157(5) 0.8556(5) -0.0298(4) 0.0524(11) Uani 1 1 d . . .
H14A H 0.7685 0.9209 0.0248 0.079 Uiso 1 1 calc R . .
H14B H 0.6654 0.8956 -0.0896 0.079 Uiso 1 1 calc R . .
H14C H 0.7766 0.8028 -0.0629 0.079 Uiso 1 1 calc R . .
C15 C 0.3569(4) 0.9143(3) 0.2759(3) 0.0296(7) Uani 1 1 d . . .
C16 C 0.1139(3) 0.9684(4) 0.3037(3) 0.0358(8) Uani 1 1 d . . .
C17 C 0.0665(5) 0.8721(5) 0.3828(5) 0.0616(13) Uani 1 1 d . . .
H17A H 0.1187 0.8922 0.4578 0.092 Uiso 1 1 calc R . .
H17B H 0.0800 0.7874 0.3530 0.092 Uiso 1 1 calc R . .
H17C H -0.0296 0.8746 0.3883 0.092 Uiso 1 1 calc R . .
C18 C 0.0329(4) 0.9415(6) 0.1854(4) 0.0613(14) Uani 1 1 d . . .
H18A H 0.0353 0.8536 0.1576 0.092 Uiso 1 1 calc R . .
H18B H 0.0727 0.9978 0.1340 0.092 Uiso 1 1 calc R . .
H18C H -0.0610 0.9560 0.1892 0.092 Uiso 1 1 calc R . .
C19 C 0.1144(5) 1.1042(5) 0.3510(5) 0.0611(13) Uani 1 1 d . . .
H19A H 0.1658 1.1175 0.4268 0.092 Uiso 1 1 calc R . .
H19B H 0.0213 1.1211 0.3552 0.092 Uiso 1 1 calc R . .
H19C H 0.1565 1.1617 0.3016 0.092 Uiso 1 1 calc R . .
C20 C 0.9282(5) 0.3541(5) 0.0649(4) 0.0553(12) Uani 1 1 d . . .
H20A H 0.9659 0.3327 -0.0056 0.066 Uiso 1 1 calc R . .
H20B H 0.8669 0.4187 0.0499 0.066 Uiso 1 1 calc R . .
Cl1 Cl 0.83622(16) 0.21816(14) 0.10493(17) 0.0964(6) Uani 1 1 d . . .
Cl2 Cl 1.06040(11) 0.41605(13) 0.17127(11) 0.0614(3) Uani 1 1 d . . .

loop_
_atom_site_aniso_label
_atom_site_aniso_U_11
_atom_site_aniso_U_22
_atom_site_aniso_U_33
_atom_site_aniso_U_23
_atom_site_aniso_U_13
_atom_site_aniso_U_12
Pd 0.02077(14) 0.02923(16) 0.02292(15) 0.00375(10) 0.00395(10) 0.00821(11)
Br1 0.0390(2) 0.0359(2) 0.0368(2) 0.00581(16) -0.00226(16) -0.00252(16)
Br2 0.0279(2) 0.0412(2) 0.0462(2) -0.00469(17) 0.00775(16) 0.00017(16)
O1 0.071(2) 0.074(2) 0.0485(18) 0.0187(16) 0.0305(16) 0.0500(18)
N1 0.0260(14) 0.0375(16) 0.0243(15) 0.0042(12) 0.0025(11) 0.0067(12)
N2 0.0314(15) 0.0372(17) 0.0275(15) 0.0043(13) 0.0062(12) 0.0143(13)
N3 0.0227(15) 0.0418(17) 0.0368(17) 0.0069(14) 0.0082(12) 0.0110(13)
C1 0.038(2) 0.047(2) 0.0296(19) 0.0031(17) 0.0070(16) 0.0086(17)
C2 0.046(2) 0.057(3) 0.0258(19) 0.0059(18) 0.0068(17) 0.005(2)
C3 0.047(2) 0.052(2) 0.030(2) 0.0133(18) -0.0022(17) -0.0030(19)
C4 0.0322(18) 0.036(2) 0.0331(19) 0.0062(16) -0.0083(15) 0.0011(15)
C5 0.047(2) 0.048(2) 0.044(2) 0.0147(19) -0.0080(19) 0.0119(19)
C6 0.047(2) 0.052(3) 0.058(3) 0.012(2) -0.003(2) 0.026(2)
C7 0.042(2) 0.050(2) 0.044(2) 0.0086(19) 0.0059(18) 0.0229(19)
C8 0.0260(17) 0.0358(19) 0.0310(19) 0.0037(15) -0.0003(14) 0.0096(15)
C9 0.0272(17) 0.0306(18) 0.0295(18) 0.0040(14) -0.0004(14) 0.0022(14)
C10 0.043(2) 0.040(2) 0.034(2) 0.0050(16) 0.0119(17) 0.0154(18)
C11 0.046(2) 0.042(2) 0.0268(18) 0.0086(16) 0.0128(16) 0.0136(18)
C12 0.0385(19) 0.0361(19) 0.0226(17) 0.0097(15) 0.0071(14) 0.0112(16)
C13 0.074(3) 0.055(3) 0.034(2) -0.004(2) 0.009(2) 0.014(2)
C14 0.054(3) 0.062(3) 0.051(3) 0.022(2) 0.026(2) 0.019(2)
C15 0.0292(18) 0.0321(18) 0.0284(18) 0.0073(15) 0.0056(14) 0.0033(15)
C16 0.0187(16) 0.050(2) 0.041(2) 0.0011(17) 0.0075(15) 0.0082(15)
C17 0.040(2) 0.079(4) 0.070(3) 0.018(3) 0.022(2) 0.002(2)
C18 0.029(2) 0.106(4) 0.048(3) -0.003(3) 0.0007(19) 0.015(2)
C19 0.039(2) 0.062(3) 0.084(4) -0.012(3) 0.016(2) 0.016(2)
C20 0.061(3) 0.051(3) 0.049(3) 0.007(2) -0.006(2) 0.002(2)
Cl1 0.0695(9) 0.0629(8) 0.1405(15) 0.0397(9) -0.0413(9) -0.0203(7)
Cl2 0.0383(6) 0.0685(8) 0.0717(8) -0.0146(6) 0.0041(5) -0.0010(5)

loop_
_atom_type_symbol
_atom_type_description
_atom_type_scat_dispersion_real
_atom_type_scat_dispersion_imag
_atom_type_scat_source
C C 0.0033 0.0016 'International Tables Vol C Tables 4.2.6.8 and 6.1.1.4'
H H 0.0000 0.0000 'International Tables Vol C Tables 4.2.6.8 and 6.1.1.4'
N N 0.0061 0.0033 'International Tables Vol C Tables 4.2.6.8 and 6.1.1.4'
O O 0.0106 0.0060 'International Tables Vol C Tables 4.2.6.8 and 6.1.1.4'
Cl Cl 0.1484 0.1585 'International Tables Vol C Tables 4.2.6.8 and 6.1.1.4'
Br Br -0.2901 2.4595 'International Tables Vol C Tables 4.2.6.8 and 6.1.1.4'
Pd Pd -0.9988 1.0072 'International Tables Vol C Tables 4.2.6.8 and 6.1.1.4'

loop_
_geom_angle_atom_site_label_1
_geom_angle_atom_site_label_2
_geom_angle_atom_site_label_3
_geom_angle
_geom_angle_site_symmetry_1
_geom_angle_site_symmetry_3
_geom_angle_publ_flag
N2 Pd C15 175.26(13) . . ?
N2 Pd C12 84.22(13) . . ?
C15 Pd C12 95.96(14) . . ?
N2 Pd N1 80.80(11) . . ?
C15 Pd N1 98.97(12) . . ?
C12 Pd N1 165.02(12) . . ?
N2 Pd Br1 91.43(9) . . ?
C15 Pd Br1 83.84(10) . . ?
C12 Pd Br1 89.90(11) . . ?
N1 Pd Br1 90.54(8) . . ?
N2 Pd Br2 91.27(9) . . ?
C15 Pd Br2 93.47(10) . . ?
C12 Pd Br2 89.76(11) . . ?
N1 Pd Br2 90.51(8) . . ?
Br1 Pd Br2 177.234(16) . . ?
C1 N1 C9 119.6(3) . . ?
C1 N1 Pd 130.9(3) . . ?
C9 N1 Pd 109.5(2) . . ?
C10 N2 C8 126.6(3) . . ?
C10 N2 Pd 118.1(2) . . ?
C8 N2 Pd 115.3(2) . . ?
C15 N3 C16 169.1(4) . . ?
N1 C1 C2 123.1(4) . . ?
C3 C2 C1 118.6(4) . . ?
C2 C3 C4 121.0(4) . . ?
C5 C4 C3 124.0(4) . . ?
C5 C4 C9 119.1(4) . . ?
C3 C4 C9 116.9(3) . . ?
C6 C5 C4 119.2(4) . . ?
C5 C6 C7 122.7(4) . . ?
C8 C7 C6 120.2(4) . . ?
C7 C8 N2 126.0(3) . . ?
C7 C8 C9 117.5(3) . . ?
N2 C8 C9 116.5(3) . . ?
N1 C9 C4 120.7(3) . . ?
N1 C9 C8 117.9(3) . . ?
C4 C9 C8 121.3(3) . . ?
O1 C10 N2 124.3(3) . . ?
O1 C10 C11 121.2(3) . . ?
N2 C10 C11 114.5(3) . . ?
C13 C11 C12 110.7(3) . . ?
C13 C11 C14 109.1(3) . . ?
C12 C11 C14 108.9(3) . . ?
C13 C11 C10 106.7(3) . . ?
C12 C11 C10 113.0(3) . . ?
C14 C11 C10 108.3(3) . . ?
C11 C12 Pd 109.1(2) . . ?
N3 C15 Pd 168.2(3) . . ?
N3 C16 C19 108.0(3) . . ?
N3 C16 C17 106.1(3) . . ?
C19 C16 C17 113.1(4) . . ?
N3 C16 C18 106.3(3) . . ?
C19 C16 C18 111.8(4) . . ?
C17 C16 C18 111.2(4) . . ?
Cl2 C20 Cl1 111.0(3) . . ?

loop_
_geom_bond_atom_site_label_1
_geom_bond_atom_site_label_2
_geom_bond_distance
_geom_bond_site_symmetry_2
_geom_bond_publ_flag
Pd N2 1.981(3) . ?
Pd C15 1.993(4) . ?
Pd C12 2.072(3) . ?
Pd N1 2.171(3) . ?
Pd Br1 2.4411(5) . ?
Pd Br2 2.4690(5) . ?
O1 C10 1.228(4) . ?
N1 C1 1.314(5) . ?
N1 C9 1.372(4) . ?
N2 C10 1.357(5) . ?
N2 C8 1.403(4) . ?
N3 C15 1.137(4) . ?
N3 C16 1.476(4) . ?
C1 C2 1.397(5) . ?
C2 C3 1.352(6) . ?
C3 C4 1.413(6) . ?
C4 C5 1.410(6) . ?
C4 C9 1.421(5) . ?
C5 C6 1.354(6) . ?
C6 C7 1.416(6) . ?
C7 C8 1.391(5) . ?
C8 C9 1.427(5) . ?
C10 C11 1.540(5) . ?
C11 C13 1.528(6) . ?
C11 C12 1.533(5) . ?
C11 C14 1.536(6) . ?
C16 C19 1.506(6) . ?
C16 C17 1.509(6) . ?
C16 C18 1.520(6) . ?
C20 Cl2 1.739(5) . ?
C20 Cl1 1.742(5) . ?

loop_
_geom_torsion_atom_site_label_1
_geom_torsion_atom_site_label_2
_geom_torsion_atom_site_label_3
_geom_torsion_atom_site_label_4
_geom_torsion
_geom_torsion_site_symmetry_1
_geom_torsion_site_symmetry_2
_geom_torsion_site_symmetry_3
_geom_torsion_site_symmetry_4
_geom_torsion_publ_flag
N2 Pd N1 C1 179.9(4) . . . . ?
C15 Pd N1 C1 -4.9(4) . . . . ?
C12 Pd N1 C1 179.7(5) . . . . ?
Br1 Pd N1 C1 -88.7(3) . . . . ?
Br2 Pd N1 C1 88.7(3) . . . . ?
N2 Pd N1 C9 -2.8(2) . . . . ?
C15 Pd N1 C9 172.4(2) . . . . ?
C12 Pd N1 C9 -3.0(6) . . . . ?
Br1 Pd N1 C9 88.6(2) . . . . ?
Br2 Pd N1 C9 -94.0(2) . . . . ?
C15 Pd N2 C10 91.7(15) . . . . ?
C12 Pd N2 C10 -0.8(3) . . . . ?
N1 Pd N2 C10 179.3(3) . . . . ?
Br1 Pd N2 C10 88.9(3) . . . . ?
Br2 Pd N2 C10 -90.4(3) . . . . ?
C15 Pd N2 C8 -85.6(15) . . . . ?
C12 Pd N2 C8 -178.1(3) . . . . ?
N1 Pd N2 C8 2.0(2) . . . . ?
Br1 Pd N2 C8 -88.3(2) . . . . ?
Br2 Pd N2 C8 92.3(2) . . . . ?
C9 N1 C1 C2 0.3(6) . . . . ?
Pd N1 C1 C2 177.3(3) . . . . ?
N1 C1 C2 C3 -0.9(6) . . . . ?
C1 C2 C3 C4 1.2(6) . . . . ?
C2 C3 C4 C5 180.0(4) . . . . ?
C2 C3 C4 C9 -0.9(6) . . . . ?
C3 C4 C5 C6 180.0(4) . . . . ?
C9 C4 C5 C6 0.9(6) . . . . ?
C4 C5 C6 C7 -0.4(7) . . . . ?
C5 C6 C7 C8 0.3(7) . . . . ?
C6 C7 C8 N2 -178.3(4) . . . . ?
C6 C7 C8 C9 -0.7(6) . . . . ?
C10 N2 C8 C7 -0.3(6) . . . . ?
Pd N2 C8 C7 176.6(3) . . . . ?
C10 N2 C8 C9 -177.9(4) . . . . ?
Pd N2 C8 C9 -0.9(4) . . . . ?
C1 N1 C9 C4 0.1(5) . . . . ?
Pd N1 C9 C4 -177.6(3) . . . . ?
C1 N1 C9 C8 -179.2(3) . . . . ?
Pd N1 C9 C8 3.2(4) . . . . ?
C5 C4 C9 N1 179.4(3) . . . . ?
C3 C4 C9 N1 0.3(5) . . . . ?
C5 C4 C9 C8 -1.3(5) . . . . ?
C3 C4 C9 C8 179.5(3) . . . . ?
C7 C8 C9 N1 -179.5(3) . . . . ?
N2 C8 C9 N1 -1.7(5) . . . . ?
C7 C8 C9 C4 1.2(5) . . . . ?
N2 C8 C9 C4 179.0(3) . . . . ?
C8 N2 C10 O1 -6.4(7) . . . . ?
Pd N2 C10 O1 176.7(3) . . . . ?
C8 N2 C10 C11 171.4(3) . . . . ?
Pd N2 C10 C11 -5.5(4) . . . . ?
O1 C10 C11 C13 67.0(5) . . . . ?
N2 C10 C11 C13 -110.9(4) . . . . ?
O1 C10 C11 C12 -171.0(4) . . . . ?
N2 C10 C11 C12 11.1(5) . . . . ?
O1 C10 C11 C14 -50.3(5) . . . . ?
N2 C10 C11 C14 131.8(4) . . . . ?
C13 C11 C12 Pd 108.6(3) . . . . ?
C14 C11 C12 Pd -131.5(3) . . . . ?
C10 C11 C12 Pd -11.1(4) . . . . ?
N2 Pd C12 C11 6.7(3) . . . . ?
C15 Pd C12 C11 -168.6(3) . . . . ?
N1 Pd C12 C11 6.9(7) . . . . ?
Br1 Pd C12 C11 -84.8(3) . . . . ?
Br2 Pd C12 C11 98.0(3) . . . . ?
C16 N3 C15 Pd -14(3) . . . . ?
N2 Pd C15 N3 20(3) . . . . ?
C12 Pd C15 N3 111.6(15) . . . . ?
N1 Pd C15 N3 -67.2(15) . . . . ?
Br1 Pd C15 N3 22.4(15) . . . . ?
Br2 Pd C15 N3 -158.3(15) . . . . ?
C15 N3 C16 C19 172.9(18) . . . . ?
C15 N3 C16 C17 51.5(19) . . . . ?
C15 N3 C16 C18 -66.9(19) . . . . ?
